data_4069574
loop_
_publ_author_name
'Hlina, Johann'
'Mechtler, Christian'
'Wagner, Harald'
'Baumgartner, Judith'
'Marschner, Christoph'

_publ_section_title
;
 Multiple Silyl Exchange Reactions: A Way to Spirooligosilanes
;
_journal_issue 14
_journal_name_full Organometallics
_journal_page_first 4065
_journal_paper_doi 10.1021/om900287c
_journal_volume 28
_journal_year 2009
_chemical_formula_sum 'C20 H60 Si9'
_chemical_formula_weight 553.49
_chemical_name_systematic
; 
 ? 
;
_space_group_IT_number 14
_symmetry_cell_setting monoclinic
_symmetry_space_group_name_Hall '-P 2ybc'
_symmetry_space_group_name_H-M 'P 1 21/c 1'
_atom_sites_solution_hydrogens geom
_atom_sites_solution_primary direct
_atom_sites_solution_secondary difmap
_audit_creation_method SHELXL-97
_cell_angle_alpha 90.00
_cell_angle_beta 93.40(3)
_cell_angle_gamma 90.00
_cell_formula_units_Z 4
_cell_length_a 11.329(2)
_cell_length_b 13.412(3)
_cell_length_c 23.939(5)
_cell_measurement_temperature 100(2)
_cell_volume 3631.0(13)
_computing_cell_refinement 'Bruker XSCANS'
_computing_data_collection 'Bruker XSCANS'
_computing_data_reduction 'Bruker SHELXTL'
_computing_molecular_graphics 'Bruker SHELXTL'
_computing_publication_material 'Bruker SHELXTL'
_computing_structure_refinement 'SHELXL-97 (Sheldrick, 1997)'
_computing_structure_solution 'SHELXS-97 (Sheldrick, 1990)'
_diffrn_ambient_temperature 100(2)
_diffrn_measured_fraction_theta_full 0.998
_diffrn_measured_fraction_theta_max 0.998
_diffrn_measurement_device_type 'Bruker P4'
_diffrn_measurement_method '\w scans'
_diffrn_radiation_monochromator graphite
_diffrn_radiation_source 'fine-focus sealed tube'
_diffrn_radiation_type MoK\a
_diffrn_radiation_wavelength 0.71073
_diffrn_reflns_av_R_equivalents 0.1347
_diffrn_reflns_av_sigmaI/netI 0.1181
_diffrn_reflns_limit_h_max 12
_diffrn_reflns_limit_h_min -12
_diffrn_reflns_limit_k_max 15
_diffrn_reflns_limit_k_min -15
_diffrn_reflns_limit_l_max 27
_diffrn_reflns_limit_l_min -27
_diffrn_reflns_number 23620
_diffrn_reflns_theta_full 24.00
_diffrn_reflns_theta_max 24.00
_diffrn_reflns_theta_min 1.70
_exptl_absorpt_coefficient_mu 0.337
_exptl_absorpt_correction_T_max 0.9544
_exptl_absorpt_correction_T_min 0.8970
_exptl_absorpt_correction_type multi-scan
_exptl_absorpt_process_details SADABS
_exptl_crystal_colour colorless
_exptl_crystal_density_diffrn 1.012
_exptl_crystal_density_method 'not measured'
_exptl_crystal_description plates
_exptl_crystal_F_000 1224
_exptl_crystal_size_max 0.33
_exptl_crystal_size_mid 0.20
_exptl_crystal_size_min 0.14
_refine_diff_density_max 0.581
_refine_diff_density_min -0.566
_refine_diff_density_rms 0.100
_refine_ls_extinction_method none
_refine_ls_goodness_of_fit_ref 1.178
_refine_ls_hydrogen_treatment constr
_refine_ls_matrix_type full
_refine_ls_number_parameters 282
_refine_ls_number_reflns 5688
_refine_ls_number_restraints 0
_refine_ls_restrained_S_all 1.178
_refine_ls_R_factor_all 0.1399
_refine_ls_R_factor_gt 0.0998
_refine_ls_shift/su_max 0.001
_refine_ls_shift/su_mean 0.000
_refine_ls_structure_factor_coef Fsqd
_refine_ls_weighting_details 'calc w=1/[\s^2^(Fo^2^)+(0.0404P)^2^+10.1260P] where P=(Fo^2^+2Fc^2^)/3'
_refine_ls_weighting_scheme calc
_refine_ls_wR_factor_gt 0.1671
_refine_ls_wR_factor_ref 0.1840
_reflns_number_gt 4052
_reflns_number_total 5688
_reflns_threshold_expression >2sigma(I)
_cod_data_source_file om900287c_si_001.cif
_cod_data_source_block 5_447j
_cod_original_cell_volume 3631.1(13)
_cod_original_sg_symbol_H-M P2(1)/c
_cod_database_code 4069574

loop_
_symmetry_equiv_pos_as_xyz
'x, y, z'
'-x, y+1/2, -z+1/2'
'-x, -y, -z'
'x, -y-1/2, z-1/2'

loop_
_atom_site_label
_atom_site_type_symbol
_atom_site_fract_x
_atom_site_fract_y
_atom_site_fract_z
_atom_site_U_iso_or_equiv
_atom_site_adp_type
_atom_site_occupancy
_atom_site_symmetry_multiplicity
_atom_site_calc_flag
_atom_site_refinement_flags
Si1 Si 0.26351(17) -0.01450(15) 0.32620(8) 0.0208(5) Uani 1 1 d .
Si2 Si 0.17465(16) 0.14153(14) 0.34153(8) 0.0164(4) Uani 1 1 d .
Si3 Si 0.24647(15) 0.24733(14) 0.41507(7) 0.0147(4) Uani 1 1 d .
Si4 Si 0.15526(16) 0.18763(14) 0.49590(8) 0.0154(4) Uani 1 1 d .
Si5 Si 0.22059(18) 0.22809(14) 0.58839(8) 0.0207(5) Uani 1 1 d .
Si6 Si 0.45168(15) 0.24373(14) 0.43673(8) 0.0175(4) Uani 1 1 d .
Si7 Si 0.59143(17) 0.25914(16) 0.36792(9) 0.0255(5) Uani 1 1 d .
Si8 Si 0.17270(17) 0.41042(14) 0.39759(8) 0.0186(5) Uani 1 1 d .
Si9 Si 0.2575(2) 0.51969(15) 0.33452(9) 0.0288(5) Uani 1 1 d .
C1 C 0.2824(6) -0.1015(5) 0.3875(3) 0.0287(18) Uani 1 1 d .
H1A H 0.3133 -0.1654 0.3751 0.043 Uiso 1 1 calc R
H1B H 0.2057 -0.1120 0.4035 0.043 Uiso 1 1 calc R
H1C H 0.3379 -0.0723 0.4159 0.043 Uiso 1 1 calc R
C2 C 0.4099(6) 0.0038(5) 0.2971(3) 0.033(2) Uani 1 1 d .
H2A H 0.4488 -0.0610 0.2934 0.049 Uiso 1 1 calc R
H2B H 0.4588 0.0466 0.3222 0.049 Uiso 1 1 calc R
H2C H 0.3995 0.0353 0.2602 0.049 Uiso 1 1 calc R
C3 C 0.1632(6) -0.0765(5) 0.2717(3) 0.0269(18) Uani 1 1 d .
H3A H 0.1479 -0.0310 0.2401 0.040 Uiso 1 1 calc R
H3B H 0.0884 -0.0938 0.2878 0.040 Uiso 1 1 calc R
H3C H 0.2010 -0.1373 0.2586 0.040 Uiso 1 1 calc R
C4 C 0.0120(6) 0.1181(5) 0.3480(3) 0.0264(18) Uani 1 1 d .
H4A H -0.0286 0.1816 0.3532 0.040 Uiso 1 1 calc R
H4B H 0.0010 0.0747 0.3802 0.040 Uiso 1 1 calc R
H4C H -0.0211 0.0857 0.3138 0.040 Uiso 1 1 calc R
C5 C 0.1820(6) 0.2080(5) 0.2724(3) 0.0274(18) Uani 1 1 d .
H5A H 0.1478 0.1655 0.2423 0.041 Uiso 1 1 calc R
H5B H 0.2646 0.2227 0.2656 0.041 Uiso 1 1 calc R
H5C H 0.1373 0.2705 0.2734 0.041 Uiso 1 1 calc R
C6 C -0.0077(6) 0.2244(5) 0.4922(3) 0.0258(18) Uani 1 1 d .
H6A H -0.0447 0.2045 0.4558 0.039 Uiso 1 1 calc R
H6B H -0.0146 0.2967 0.4966 0.039 Uiso 1 1 calc R
H6C H -0.0475 0.1907 0.5221 0.039 Uiso 1 1 calc R
C7 C 0.1600(6) 0.0466(5) 0.4956(3) 0.0226(17) Uani 1 1 d .
H7A H 0.1212 0.0210 0.5282 0.034 Uiso 1 1 calc R
H7B H 0.2425 0.0242 0.4972 0.034 Uiso 1 1 calc R
H7C H 0.1187 0.0215 0.4613 0.034 Uiso 1 1 calc R
C8 C 0.3677(6) 0.1771(6) 0.6125(3) 0.038(2) Uani 1 1 d .
H8A H 0.4297 0.2115 0.5931 0.057 Uiso 1 1 calc R
H8B H 0.3703 0.1056 0.6043 0.057 Uiso 1 1 calc R
H8C H 0.3807 0.1874 0.6530 0.057 Uiso 1 1 calc R
C9 C 0.1077(6) 0.1656(6) 0.6313(3) 0.034(2) Uani 1 1 d .
H9A H 0.1065 0.0939 0.6234 0.052 Uiso 1 1 calc R
H9B H 0.0294 0.1939 0.6216 0.052 Uiso 1 1 calc R
H9C H 0.1283 0.1764 0.6711 0.052 Uiso 1 1 calc R
C10 C 0.2196(8) 0.3644(5) 0.6051(3) 0.040(2) Uani 1 1 d .
H10A H 0.2410 0.3740 0.6450 0.059 Uiso 1 1 calc R
H10B H 0.1405 0.3916 0.5962 0.059 Uiso 1 1 calc R
H10C H 0.2770 0.3989 0.5829 0.059 Uiso 1 1 calc R
C11 C 0.4870(6) 0.3462(6) 0.4890(3) 0.0301(19) Uani 1 1 d .
H11A H 0.4363 0.3394 0.5205 0.045 Uiso 1 1 calc R
H11B H 0.4729 0.4111 0.4710 0.045 Uiso 1 1 calc R
H11C H 0.5701 0.3413 0.5025 0.045 Uiso 1 1 calc R
C12 C 0.4873(6) 0.1217(5) 0.4718(3) 0.0252(18) Uani 1 1 d .
H12A H 0.5703 0.1217 0.4860 0.038 Uiso 1 1 calc R
H12B H 0.4742 0.0674 0.4447 0.038 Uiso 1 1 calc R
H12C H 0.4362 0.1123 0.5030 0.038 Uiso 1 1 calc R
C13 C 0.6882(7) 0.3698(6) 0.3853(4) 0.043(2) Uani 1 1 d .
H13A H 0.7461 0.3774 0.3568 0.065 Uiso 1 1 calc R
H13B H 0.7297 0.3599 0.4220 0.065 Uiso 1 1 calc R
H13C H 0.6393 0.4300 0.3863 0.065 Uiso 1 1 calc R
C14 C 0.6902(6) 0.1469(6) 0.3738(3) 0.038(2) Uani 1 1 d .
H14A H 0.7532 0.1535 0.3476 0.057 Uiso 1 1 calc R
H14B H 0.6438 0.0868 0.3646 0.057 Uiso 1 1 calc R
H14C H 0.7253 0.1417 0.4121 0.057 Uiso 1 1 calc R
C15 C 0.5293(7) 0.2703(6) 0.2939(3) 0.038(2) Uani 1 1 d .
H15A H 0.4861 0.3334 0.2893 0.056 Uiso 1 1 calc R
H15B H 0.4754 0.2146 0.2852 0.056 Uiso 1 1 calc R
H15C H 0.5940 0.2689 0.2685 0.056 Uiso 1 1 calc R
C16 C 0.0128(6) 0.4011(6) 0.3712(3) 0.0316(19) Uani 1 1 d .
H16A H -0.0310 0.3615 0.3974 0.047 Uiso 1 1 calc R
H16B H 0.0079 0.3688 0.3344 0.047 Uiso 1 1 calc R
H16C H -0.0214 0.4681 0.3680 0.047 Uiso 1 1 calc R
C17 C 0.1761(7) 0.4825(5) 0.4658(3) 0.0319(19) Uani 1 1 d .
H17A H 0.1409 0.5485 0.4591 0.048 Uiso 1 1 calc R
H17B H 0.2582 0.4901 0.4805 0.048 Uiso 1 1 calc R
H17C H 0.1310 0.4462 0.4929 0.048 Uiso 1 1 calc R
C18 C 0.1632(9) 0.6351(6) 0.3346(4) 0.061(3) Uani 1 1 d .
H18A H 0.1911 0.6830 0.3075 0.092 Uiso 1 1 calc R
H18B H 0.1684 0.6649 0.3720 0.092 Uiso 1 1 calc R
H18C H 0.0808 0.6174 0.3244 0.092 Uiso 1 1 calc R
C19 C 0.4128(7) 0.5555(7) 0.3565(4) 0.051(3) Uani 1 1 d .
H19A H 0.4647 0.4975 0.3535 0.076 Uiso 1 1 calc R
H19B H 0.4163 0.5788 0.3954 0.076 Uiso 1 1 calc R
H19C H 0.4390 0.6090 0.3322 0.076 Uiso 1 1 calc R
C20 C 0.2545(8) 0.4751(6) 0.2606(3) 0.044(2) Uani 1 1 d .
H20A H 0.1730 0.4592 0.2476 0.065 Uiso 1 1 calc R
H20B H 0.3038 0.4153 0.2584 0.065 Uiso 1 1 calc R
H20C H 0.2852 0.5275 0.2368 0.065 Uiso 1 1 calc R

loop_
_atom_site_aniso_label
_atom_site_aniso_U_11
_atom_site_aniso_U_22
_atom_site_aniso_U_33
_atom_site_aniso_U_23
_atom_site_aniso_U_13
_atom_site_aniso_U_12
Si1 0.0212(11) 0.0205(11) 0.0205(11) -0.0049(9) -0.0002(9) 0.0002(9)
Si2 0.0105(9) 0.0210(11) 0.0177(10) -0.0010(9) -0.0008(8) -0.0016(8)
Si3 0.0118(9) 0.0156(10) 0.0167(10) 0.0016(9) 0.0015(7) -0.0008(8)
Si4 0.0143(10) 0.0173(10) 0.0147(10) -0.0014(8) 0.0031(8) -0.0030(8)
Si5 0.0296(11) 0.0156(11) 0.0173(10) -0.0001(8) 0.0038(9) -0.0037(9)
Si6 0.0115(9) 0.0177(11) 0.0229(11) -0.0017(9) -0.0025(8) 0.0005(8)
Si7 0.0152(10) 0.0280(12) 0.0336(12) -0.0030(10) 0.0040(9) -0.0065(9)
Si8 0.0180(10) 0.0157(10) 0.0219(11) 0.0006(9) -0.0007(8) 0.0033(8)
Si9 0.0392(13) 0.0184(12) 0.0286(13) 0.0043(10) -0.0002(10) -0.0029(10)
C1 0.033(5) 0.021(4) 0.032(5) -0.004(4) -0.002(4) 0.012(4)
C2 0.030(5) 0.023(4) 0.046(5) -0.010(4) 0.011(4) -0.001(4)
C3 0.030(4) 0.026(4) 0.025(4) -0.010(3) -0.002(3) 0.001(3)
C4 0.026(4) 0.030(4) 0.024(4) -0.002(4) 0.000(3) 0.000(3)
C5 0.032(4) 0.028(4) 0.022(4) 0.002(3) -0.006(3) -0.006(4)
C6 0.023(4) 0.025(4) 0.030(4) 0.000(3) 0.005(3) 0.002(3)
C7 0.031(4) 0.018(4) 0.019(4) -0.001(3) -0.001(3) -0.002(3)
C8 0.038(5) 0.051(6) 0.024(4) 0.002(4) -0.013(4) -0.003(4)
C9 0.033(5) 0.048(5) 0.023(4) 0.005(4) 0.006(4) -0.011(4)
C10 0.073(6) 0.028(5) 0.018(4) -0.009(4) 0.008(4) -0.010(4)
C11 0.023(4) 0.035(5) 0.031(5) -0.011(4) -0.001(3) -0.012(4)
C12 0.015(4) 0.029(5) 0.031(4) 0.006(4) -0.006(3) 0.003(3)
C13 0.028(5) 0.041(5) 0.063(6) -0.010(5) 0.019(4) -0.014(4)
C14 0.019(4) 0.061(6) 0.033(5) -0.012(4) 0.004(3) 0.007(4)
C15 0.035(5) 0.045(5) 0.032(5) 0.010(4) 0.006(4) -0.009(4)
C16 0.023(4) 0.033(5) 0.037(5) 0.004(4) -0.008(4) 0.010(4)
C17 0.045(5) 0.021(4) 0.030(5) -0.003(4) 0.002(4) 0.008(4)
C18 0.091(8) 0.016(5) 0.077(7) 0.017(5) 0.009(6) 0.014(5)
C19 0.050(6) 0.058(6) 0.043(6) 0.004(5) -0.002(5) -0.022(5)
C20 0.057(6) 0.040(5) 0.033(5) 0.008(4) -0.002(4) -0.008(5)

loop_
_atom_type_symbol
_atom_type_description
_atom_type_scat_dispersion_real
_atom_type_scat_dispersion_imag
_atom_type_scat_source
C C 0.0033 0.0016 'International Tables Vol C Tables 4.2.6.8 and 6.1.1.4'
H H 0.0000 0.0000 'International Tables Vol C Tables 4.2.6.8 and 6.1.1.4'
Si Si 0.0817 0.0704 'International Tables Vol C Tables 4.2.6.8 and 6.1.1.4'

loop_
_geom_angle_atom_site_label_1
_geom_angle_atom_site_label_2
_geom_angle_atom_site_label_3
_geom_angle
C2 Si1 C3 108.4(3)
C2 Si1 C1 108.3(3)
C3 Si1 C1 107.8(3)
C2 Si1 Si2 109.9(2)
C3 Si1 Si2 104.8(2)
C1 Si1 Si2 117.3(2)
C4 Si2 C5 104.2(3)
C4 Si2 Si1 107.0(2)
C5 Si2 Si1 104.0(2)
C4 Si2 Si3 109.5(2)
C5 Si2 Si3 109.8(2)
Si1 Si2 Si3 121.07(10)
Si6 Si3 Si2 116.31(10)
Si6 Si3 Si8 113.04(10)
Si2 Si3 Si8 108.66(10)
Si6 Si3 Si4 106.51(10)
Si2 Si3 Si4 104.82(10)
Si8 Si3 Si4 106.73(10)
C7 Si4 C6 106.6(3)
C7 Si4 Si5 103.1(2)
C6 Si4 Si5 103.5(2)
C7 Si4 Si3 108.6(2)
C6 Si4 Si3 109.9(2)
Si5 Si4 Si3 123.92(10)
C8 Si5 C10 108.0(4)
C8 Si5 C9 107.0(4)
C10 Si5 C9 107.8(4)
C8 Si5 Si4 115.7(3)
C10 Si5 Si4 114.9(3)
C9 Si5 Si4 102.9(2)
C12 Si6 C11 108.0(3)
C12 Si6 Si3 107.5(2)
C11 Si6 Si3 107.4(2)
C12 Si6 Si7 104.7(2)
C11 Si6 Si7 105.9(2)
Si3 Si6 Si7 122.64(10)
C15 Si7 C14 108.9(4)
C15 Si7 C13 109.2(4)
C14 Si7 C13 106.3(4)
C15 Si7 Si6 115.9(3)
C14 Si7 Si6 107.4(3)
C13 Si7 Si6 108.7(3)
C16 Si8 C17 107.0(3)
C16 Si8 Si9 104.3(3)
C17 Si8 Si9 104.3(3)
C16 Si8 Si3 108.6(3)
C17 Si8 Si3 109.3(2)
Si9 Si8 Si3 122.40(11)
C20 Si9 C19 108.2(4)
C20 Si9 C18 106.6(4)
C19 Si9 C18 108.3(4)
C20 Si9 Si8 115.1(3)
C19 Si9 Si8 113.1(3)
C18 Si9 Si8 105.0(3)

loop_
_geom_bond_atom_site_label_1
_geom_bond_atom_site_label_2
_geom_bond_distance
Si1 C2 1.853(7)
Si1 C3 1.874(7)
Si1 C1 1.877(7)
Si1 Si2 2.360(3)
Si2 C4 1.885(7)
Si2 C5 1.887(7)
Si2 Si3 2.367(3)
Si3 Si6 2.352(2)
Si3 Si8 2.370(3)
Si3 Si4 2.385(3)
Si4 C7 1.893(7)
Si4 C6 1.908(7)
Si4 Si5 2.356(3)
Si5 C8 1.862(7)
Si5 C10 1.872(7)
Si5 C9 1.884(7)
Si6 C12 1.872(7)
Si6 C11 1.885(7)
Si6 Si7 2.360(3)
Si7 C15 1.873(7)
Si7 C14 1.876(8)
Si7 C13 1.878(8)
Si8 C16 1.887(7)
Si8 C17 1.895(7)
Si8 Si9 2.350(3)
Si9 C20 1.867(8)
Si9 C19 1.870(8)
Si9 C18 1.881(8)

loop_
_geom_torsion_atom_site_label_1
_geom_torsion_atom_site_label_2
_geom_torsion_atom_site_label_3
_geom_torsion_atom_site_label_4
_geom_torsion
C2 Si1 Si2 C4 161.9(4)
C3 Si1 Si2 C4 45.5(3)
C1 Si1 Si2 C4 -73.9(4)
C2 Si1 Si2 C5 52.0(4)
C3 Si1 Si2 C5 -64.3(3)
C1 Si1 Si2 C5 176.2(3)
C2 Si1 Si2 Si3 -71.8(3)
C3 Si1 Si2 Si3 171.9(3)
C1 Si1 Si2 Si3 52.4(3)
C4 Si2 Si3 Si6 159.0(3)
C5 Si2 Si3 Si6 -87.2(3)
Si1 Si2 Si3 Si6 33.84(16)
C4 Si2 Si3 Si8 -72.1(3)
C5 Si2 Si3 Si8 41.7(3)
Si1 Si2 Si3 Si8 162.73(11)
C4 Si2 Si3 Si4 41.7(3)
C5 Si2 Si3 Si4 155.5(3)
Si1 Si2 Si3 Si4 -83.47(13)
Si6 Si3 Si4 C7 -81.3(3)
Si2 Si3 Si4 C7 42.6(3)
Si8 Si3 Si4 C7 157.7(2)
Si6 Si3 Si4 C6 162.5(2)
Si2 Si3 Si4 C6 -73.6(3)
Si8 Si3 Si4 C6 41.5(3)
Si6 Si3 Si4 Si5 39.67(15)
Si2 Si3 Si4 Si5 163.49(11)
Si8 Si3 Si4 Si5 -81.36(13)
C7 Si4 Si5 C8 56.2(4)
C6 Si4 Si5 C8 167.1(4)
Si3 Si4 Si5 C8 -67.2(3)
C7 Si4 Si5 C10 -177.0(4)
C6 Si4 Si5 C10 -66.0(4)
Si3 Si4 Si5 C10 59.6(3)
C7 Si4 Si5 C9 -60.1(4)
C6 Si4 Si5 C9 50.8(4)
Si3 Si4 Si5 C9 176.5(3)
Si2 Si3 Si6 C12 -71.7(3)
Si8 Si3 Si6 C12 161.6(3)
Si4 Si3 Si6 C12 44.7(3)
Si2 Si3 Si6 C11 172.3(3)
Si8 Si3 Si6 C11 45.6(3)
Si4 Si3 Si6 C11 -71.3(3)
Si2 Si3 Si6 Si7 49.49(16)
Si8 Si3 Si6 Si7 -77.25(14)
Si4 Si3 Si6 Si7 165.85(11)
C12 Si6 Si7 C15 120.5(4)
C11 Si6 Si7 C15 -125.5(4)
Si3 Si6 Si7 C15 -2.0(3)
C12 Si6 Si7 C14 -1.5(4)
C11 Si6 Si7 C14 112.5(4)
Si3 Si6 Si7 C14 -124.0(3)
C12 Si6 Si7 C13 -116.1(4)
C11 Si6 Si7 C13 -2.1(4)
Si3 Si6 Si7 C13 121.4(3)
Si6 Si3 Si8 C16 172.2(3)
Si2 Si3 Si8 C16 41.5(3)
Si4 Si3 Si8 C16 -71.0(3)
Si6 Si3 Si8 C17 -71.3(3)
Si2 Si3 Si8 C17 158.0(3)
Si4 Si3 Si8 C17 45.4(3)
Si6 Si3 Si8 Si9 50.76(16)
Si2 Si3 Si8 Si9 -79.93(14)
Si4 Si3 Si8 Si9 167.53(11)
C16 Si8 Si9 C20 -62.4(4)
C17 Si8 Si9 C20 -174.5(4)
Si3 Si8 Si9 C20 61.1(3)
C16 Si8 Si9 C19 172.4(4)
C17 Si8 Si9 C19 60.3(4)
Si3 Si8 Si9 C19 -64.1(4)
C16 Si8 Si9 C18 54.5(4)
C17 Si8 Si9 C18 -57.6(4)
Si3 Si8 Si9 C18 178.0(3)
